data_7063260
loop_
_publ_author_name
'Nguyen Tran, Anh Thu'
'Wang, Pengzhi'
'Zhang, Shaofei'
'Jovanovic, Milena'
'Siewert, Bianka'
'Moser, Simone'
'Lindsey, Jonathan S.'

_publ_section_title
;
 Synthesis of a model phyllobilin bearing an optical marker
;
_journal_issue 27
_journal_name_full 'New Journal of Chemistry'
_journal_page_first 12091
_journal_page_last 12101
_journal_paper_doi 10.1039/D4NJ01533A
_journal_volume 48
_journal_year 2024
_chemical_formula_moiety 'C11 H11 N3'
_chemical_formula_sum 'C11 H11 N3'
_chemical_formula_weight 185.23
_space_group_crystal_system monoclinic
_space_group_IT_number 15
_space_group_name_Hall '-C 2yc'
_space_group_name_H-M_alt 'C 1 2/c 1'
_atom_sites_solution_hydrogens mixed
_atom_sites_solution_primary dual
_audit_creation_date 2023-07-11
_audit_creation_method
;
Olex2 1.5
(compiled 2023.03.06 svn.rbb2c1857 for OlexSys, GUI svn.r6748)
;
_audit_update_record
;
2024-03-18 deposited with the CCDC.	2024-05-29 downloaded from the CCDC.
;
_cell_angle_alpha 90
_cell_angle_beta 92.074(5)
_cell_angle_gamma 90
_cell_formula_units_Z 8
_cell_length_a 21.710(3)
_cell_length_b 3.9545(4)
_cell_length_c 23.298(3)
_cell_measurement_reflns_used 5084
_cell_measurement_temperature 100(2)
_cell_measurement_theta_max 27.52
_cell_measurement_theta_min 2.52
_cell_volume 1998.9(4)
_computing_cell_refinement 'SAINT V8.40B (?, 2016)'
_computing_data_reduction 'SAINT V8.40B (?, 2016)'
_computing_molecular_graphics 'Olex2 1.5 (Dolomanov et al., 2009)'
_computing_publication_material 'Olex2 1.5 (Dolomanov et al., 2009)'
_computing_structure_refinement 'XL  (Sheldrick, 2008)'
_computing_structure_solution 'SHELXT 2018/2 (Sheldrick, 2018)'
_diffrn_ambient_temperature 100.00
_diffrn_measured_fraction_theta_full 0.999
_diffrn_measured_fraction_theta_max 0.999
_diffrn_measurement_device_type 'Bruker D8 Venture'
_diffrn_measurement_method '\f and \w scans'
_diffrn_radiation_type MoK\a
_diffrn_radiation_wavelength 0.71073
_diffrn_reflns_av_R_equivalents 0.0449
_diffrn_reflns_av_unetI/netI 0.0319
_diffrn_reflns_Laue_measured_fraction_full 0.999
_diffrn_reflns_Laue_measured_fraction_max 0.999
_diffrn_reflns_limit_h_max 26
_diffrn_reflns_limit_h_min -26
_diffrn_reflns_limit_k_max 5
_diffrn_reflns_limit_k_min -5
_diffrn_reflns_limit_l_max 27
_diffrn_reflns_limit_l_min -29
_diffrn_reflns_number 12063
_diffrn_reflns_point_group_measured_fraction_full 0.999
_diffrn_reflns_point_group_measured_fraction_max 0.999
_diffrn_reflns_theta_full 25.242
_diffrn_reflns_theta_max 26.730
_diffrn_reflns_theta_min 2.520
_diffrn_source_current 1.41
_diffrn_source_power 0.0705
_diffrn_source_voltage 50.0
_diffrn_standards_number 0
_exptl_absorpt_coefficient_mu 0.077
_exptl_absorpt_correction_T_max 0.7456
_exptl_absorpt_correction_T_min 0.6542
_exptl_absorpt_correction_type multi-scan
_exptl_absorpt_process_details
;
SADABS-2016/2 (Bruker,2016/2) was used for absorption correction.
wR2(int) was 0.1251 before and 0.0580 after correction.
The Ratio of minimum to maximum transmission is 0.8774.
The \l/2 correction factor is Not present.
;
_exptl_crystal_colour 'clear light yellow'
_exptl_crystal_colour_lustre clear
_exptl_crystal_colour_modifier light
_exptl_crystal_colour_primary yellow
_exptl_crystal_density_diffrn 1.231
_exptl_crystal_description plate
_exptl_crystal_F_000 784
_exptl_crystal_size_max 0.573
_exptl_crystal_size_mid 0.26
_exptl_crystal_size_min 0.08
_refine_diff_density_max 0.348
_refine_diff_density_min -0.355
_refine_diff_density_rms 0.047
_refine_ls_extinction_method none
_refine_ls_goodness_of_fit_ref 1.036
_refine_ls_hydrogen_treatment mixed
_refine_ls_matrix_type full
_refine_ls_number_parameters 133
_refine_ls_number_reflns 2098
_refine_ls_number_restraints 0
_refine_ls_restrained_S_all 1.036
_refine_ls_R_factor_all 0.0517
_refine_ls_R_factor_gt 0.0449
_refine_ls_shift/su_max 0.001
_refine_ls_shift/su_mean 0.000
_refine_ls_structure_factor_coef Fsqd
_refine_ls_weighting_details 'w=1/[\s^2^(Fo^2^)+(0.0547P)^2^+2.8194P] where P=(Fo^2^+2Fc^2^)/3'
_refine_ls_weighting_scheme calc
_refine_ls_wR_factor_gt 0.1168
_refine_ls_wR_factor_ref 0.1216
_reflns_Friedel_coverage 0.000
_reflns_number_gt 1830
_reflns_number_total 2098
_reflns_threshold_expression 'I > 2\s(I)'
_cod_data_source_file d4nj01533a2.cif
_cod_data_source_block mo_ncsu_pn51_0m
_cod_depositor_comments 'Adding full bibliography for 7063260.cif.'
_cod_database_code 7063260
_shelx_shelxl_version_number 2019/1
_shelx_space_group_comment
;
The symmetry employed for this shelxl refinement is uniquely defined
by the following loop, which should always be used as a source of
symmetry information in preference to the above space-group names.
They are only intended as comments.
;
_shelx_estimated_absorpt_t_max 0.994
_shelx_estimated_absorpt_t_min 0.957
_olex2_refinement_description
;
1. Fixed Uiso
 At 1.2 times of:
  All C(H) groups
 At 1.5 times of:
  All C(H,H,H) groups, All N(H) groups
2.a Aromatic/amide H refined with riding coordinates:
 C4(H4)
2.b Idealised Me refined as rotating group:
 C1(H1A,H1B,H1C), C9(H9A,H9B,H9C), C11(H11A,H11B,H11C)
;
_olex2_submission_special_instructions 'No special instructions were received'

loop_
_space_group_symop_operation_xyz
'x, y, z'
'-x, y, -z+1/2'
'x+1/2, y+1/2, z'
'-x+1/2, y+1/2, -z+1/2'
'-x, -y, -z'
'x, -y, z-1/2'
'-x+1/2, -y+1/2, -z'
'x+1/2, -y+1/2, z-1/2'

loop_
_atom_site_label
_atom_site_type_symbol
_atom_site_fract_x
_atom_site_fract_y
_atom_site_fract_z
_atom_site_U_iso_or_equiv
_atom_site_adp_type
_atom_site_occupancy
_atom_site_site_symmetry_order
_atom_site_calc_flag
_atom_site_refinement_flags_posn
_atom_site_refinement_flags_adp
_atom_site_refinement_flags_occupancy
_atom_site_disorder_assembly
_atom_site_disorder_group
N1 N 0.39865(6) 0.7000(3) 0.67171(5) 0.0167(3) Uani 1 1 d . . . . .
H1 H 0.4278(9) 0.697(5) 0.6973(8) 0.025 Uiso 1 1 d . U . . .
N2 N 0.58168(7) 0.0475(4) 0.54168(6) 0.0307(4) Uani 1 1 d . . . . .
N3 N 0.54995(6) 0.5861(4) 0.70396(6) 0.0286(3) Uani 1 1 d . . . . .
C1 C 0.33041(7) 1.0017(4) 0.73800(6) 0.0205(3) Uani 1 1 d . . . . .
H1A H 0.366497 1.136269 0.750115 0.031 Uiso 1 1 calc R U . . .
H1B H 0.322251 0.832009 0.767422 0.031 Uiso 1 1 calc R U . . .
H1C H 0.294521 1.150410 0.732860 0.031 Uiso 1 1 calc R U . . .
C2 C 0.34252(6) 0.8292(4) 0.68268(6) 0.0169(3) Uani 1 1 d . . . . .
C3 C 0.39691(7) 0.5517(4) 0.61752(6) 0.0168(3) Uani 1 1 d . . . . .
C4 C 0.44547(7) 0.3940(4) 0.58996(6) 0.0177(3) Uani 1 1 d . . . . .
H4 H 0.434796 0.300624 0.553365 0.021 Uiso 1 1 calc R U . . .
C5 C 0.50629(7) 0.3531(4) 0.60757(6) 0.0182(3) Uani 1 1 d . . . . .
C6 C 0.54831(7) 0.1845(4) 0.57113(7) 0.0220(3) Uani 1 1 d . . . . .
C7 C 0.53118(7) 0.4802(4) 0.66076(7) 0.0210(3) Uani 1 1 d . . . . .
C8 C 0.33637(6) 0.5949(4) 0.59459(6) 0.0165(3) Uani 1 1 d . . . . .
C9 C 0.31359(7) 0.4779(4) 0.53645(6) 0.0199(3) Uani 1 1 d . . . . .
H9A H 0.329372 0.628503 0.506981 0.030 Uiso 1 1 calc R U . . .
H9B H 0.268429 0.481731 0.534535 0.030 Uiso 1 1 calc R U . . .
H9C H 0.328069 0.246953 0.529798 0.030 Uiso 1 1 calc R U . . .
C10 C 0.30267(6) 0.7689(4) 0.63531(6) 0.0168(3) Uani 1 1 d . . . . .
C11 C 0.23623(7) 0.8765(4) 0.62966(7) 0.0211(3) Uani 1 1 d . . . . .
H11A H 0.233352 1.092702 0.609171 0.032 Uiso 1 1 calc R U . . .
H11B H 0.219601 0.902349 0.667957 0.032 Uiso 1 1 calc R U . . .
H11C H 0.212486 0.704550 0.608158 0.032 Uiso 1 1 calc R U . . .

loop_
_atom_site_aniso_label
_atom_site_aniso_U_11
_atom_site_aniso_U_22
_atom_site_aniso_U_33
_atom_site_aniso_U_23
_atom_site_aniso_U_13
_atom_site_aniso_U_12
N1 0.0179(6) 0.0190(6) 0.0129(6) 0.0003(5) -0.0022(5) -0.0009(5)
N2 0.0287(7) 0.0315(8) 0.0324(8) -0.0069(6) 0.0067(6) 0.0001(6)
N3 0.0246(7) 0.0388(8) 0.0219(7) -0.0049(6) -0.0048(6) 0.0022(6)
C1 0.0221(7) 0.0222(8) 0.0170(7) -0.0016(6) -0.0001(6) -0.0006(6)
C2 0.0205(7) 0.0152(7) 0.0149(7) 0.0031(5) -0.0004(5) -0.0019(5)
C3 0.0209(7) 0.0159(7) 0.0133(7) 0.0013(5) -0.0021(5) -0.0025(5)
C4 0.0232(7) 0.0162(7) 0.0136(7) 0.0012(6) -0.0012(5) -0.0025(6)
C5 0.0201(7) 0.0190(7) 0.0156(7) 0.0004(6) 0.0012(5) -0.0011(5)
C6 0.0221(7) 0.0223(8) 0.0214(8) 0.0002(6) -0.0016(6) -0.0025(6)
C7 0.0168(7) 0.0246(8) 0.0215(8) 0.0026(6) 0.0006(6) 0.0018(6)
C8 0.0200(7) 0.0149(7) 0.0143(7) 0.0029(5) -0.0016(5) -0.0028(5)
C9 0.0217(7) 0.0215(8) 0.0160(7) -0.0011(6) -0.0045(6) -0.0002(6)
C10 0.0203(7) 0.0148(7) 0.0153(7) 0.0024(5) -0.0013(5) -0.0020(5)
C11 0.0211(7) 0.0219(8) 0.0201(7) 0.0009(6) -0.0016(6) 0.0012(6)

loop_
_atom_type_symbol
_atom_type_description
_atom_type_scat_dispersion_real
_atom_type_scat_dispersion_imag
_atom_type_scat_source
C C 0.0033 0.0016 'International Tables Vol C Tables 4.2.6.8 and 6.1.1.4'
H H 0.0000 0.0000 'International Tables Vol C Tables 4.2.6.8 and 6.1.1.4'
N N 0.0061 0.0033 'International Tables Vol C Tables 4.2.6.8 and 6.1.1.4'

loop_
_exptl_crystal_face_index_h
_exptl_crystal_face_index_k
_exptl_crystal_face_index_l
_exptl_crystal_face_perp_dist
-1.00 0.00 0.00 0.0130
0.00 0.00 -1.00 0.1280
0.00 0.00 1.00 0.0870
0.00 -1.00 1.00 0.2610
0.00 1.00 -1.00 0.2080
1.00 0.00 0.00 0.0400

loop_
_geom_angle_atom_site_label_1
_geom_angle_atom_site_label_2
_geom_angle_atom_site_label_3
_geom_angle
_geom_angle_site_symmetry_1
_geom_angle_site_symmetry_3
_geom_angle_publ_flag
C2 N1 H1 121.6(12) . . ?
C2 N1 C3 109.59(12) . . ?
C3 N1 H1 128.5(12) . . ?
H1A C1 H1B 109.5 . . ?
H1A C1 H1C 109.5 . . ?
H1B C1 H1C 109.5 . . ?
C2 C1 H1A 109.5 . . ?
C2 C1 H1B 109.5 . . ?
C2 C1 H1C 109.5 . . ?
N1 C2 C1 121.61(13) . . ?
N1 C2 C10 108.79(13) . . ?
C10 C2 C1 129.60(13) . . ?
N1 C3 C4 127.42(13) . . ?
N1 C3 C8 106.68(12) . . ?
C4 C3 C8 125.90(13) . . ?
C3 C4 H4 114.9 . . ?
C5 C4 C3 130.15(14) . . ?
C5 C4 H4 114.9 . . ?
C4 C5 C6 120.12(13) . . ?
C4 C5 C7 123.12(13) . . ?
C7 C5 C6 116.73(13) . . ?
N2 C6 C5 179.45(18) . . ?
N3 C7 C5 178.40(16) . . ?
C3 C8 C9 125.27(13) . . ?
C10 C8 C3 107.78(12) . . ?
C10 C8 C9 126.94(13) . . ?
C8 C9 H9A 109.5 . . ?
C8 C9 H9B 109.5 . . ?
C8 C9 H9C 109.5 . . ?
H9A C9 H9B 109.5 . . ?
H9A C9 H9C 109.5 . . ?
H9B C9 H9C 109.5 . . ?
C2 C10 C8 107.16(13) . . ?
C2 C10 C11 125.78(13) . . ?
C8 C10 C11 127.05(13) . . ?
C10 C11 H11A 109.5 . . ?
C10 C11 H11B 109.5 . . ?
C10 C11 H11C 109.5 . . ?
H11A C11 H11B 109.5 . . ?
H11A C11 H11C 109.5 . . ?
H11B C11 H11C 109.5 . . ?

loop_
_geom_bond_atom_site_label_1
_geom_bond_atom_site_label_2
_geom_bond_distance
_geom_bond_site_symmetry_2
_geom_bond_publ_flag
N1 H1 0.85(2) . ?
N1 C2 1.3542(19) . ?
N1 C3 1.3913(19) . ?
N2 C6 1.151(2) . ?
N3 C7 1.151(2) . ?
C1 H1A 0.9800 . ?
C1 H1B 0.9800 . ?
C1 H1C 0.9800 . ?
C1 C2 1.490(2) . ?
C2 C10 1.398(2) . ?
C3 C4 1.401(2) . ?
C3 C8 1.411(2) . ?
C4 H4 0.9500 . ?
C4 C5 1.378(2) . ?
C5 C6 1.433(2) . ?
C5 C7 1.425(2) . ?
C8 C9 1.4982(19) . ?
C8 C10 1.400(2) . ?
C9 H9A 0.9800 . ?
C9 H9B 0.9800 . ?
C9 H9C 0.9800 . ?
C10 C11 1.505(2) . ?
C11 H11A 0.9800 . ?
C11 H11B 0.9800 . ?
C11 H11C 0.9800 . ?

loop_
_geom_torsion_atom_site_label_1
_geom_torsion_atom_site_label_2
_geom_torsion_atom_site_label_3
_geom_torsion_atom_site_label_4
_geom_torsion
_geom_torsion_site_symmetry_1
_geom_torsion_site_symmetry_2
_geom_torsion_site_symmetry_3
_geom_torsion_site_symmetry_4
_geom_torsion_publ_flag
N1 C2 C10 C8 0.35(16) . . . . ?
N1 C2 C10 C11 -179.03(13) . . . . ?
N1 C3 C4 C5 -2.1(3) . . . . ?
N1 C3 C8 C9 179.18(13) . . . . ?
N1 C3 C8 C10 0.09(16) . . . . ?
C1 C2 C10 C8 -179.42(14) . . . . ?
C1 C2 C10 C11 1.2(2) . . . . ?
C2 N1 C3 C4 179.18(14) . . . . ?
C2 N1 C3 C8 0.12(16) . . . . ?
C3 N1 C2 C1 179.50(13) . . . . ?
C3 N1 C2 C10 -0.29(17) . . . . ?
C3 C4 C5 C6 -179.11(15) . . . . ?
C3 C4 C5 C7 -1.0(3) . . . . ?
C3 C8 C10 C2 -0.27(16) . . . . ?
C3 C8 C10 C11 179.10(14) . . . . ?
C4 C3 C8 C9 0.1(2) . . . . ?
C4 C3 C8 C10 -178.98(14) . . . . ?
C8 C3 C4 C5 176.79(15) . . . . ?
C9 C8 C10 C2 -179.34(14) . . . . ?
C9 C8 C10 C11 0.0(2) . . . . ?
